data_4130957
loop_
_publ_author_name
'Pearson, Ryan M.'
'Lim, Chern-Hooi'
'McCarthy, Blaine G.'
'Musgrave, Charles B.'
'Miyake, Garret M.'

_publ_section_title
;
 Organocatalyzed Atom Transfer Radical Polymerization Using N-Aryl
 Phenoxazines as Photoredox Catalysts.
;
_journal_issue 35
_journal_name_full 'Journal of the American Chemical Society'
_journal_page_first 11399
_journal_page_last 11407
_journal_paper_doi 10.1021/jacs.6b08068
_journal_volume 138
_journal_year 2016
_chemical_formula_moiety 'C22 H15 N S'
_chemical_formula_sum 'C22 H15 N S'
_chemical_formula_weight 325.41
_space_group_crystal_system monoclinic
_space_group_IT_number 14
_space_group_name_Hall '-P 2yn'
_space_group_name_H-M_alt 'P 1 21/n 1'
_atom_sites_solution_hydrogens geom
_audit_creation_method SHELXL-2014/7
_cell_angle_alpha 90
_cell_angle_beta 113.094(15)
_cell_angle_gamma 90
_cell_formula_units_Z 4
_cell_length_a 14.790(5)
_cell_length_b 6.904(2)
_cell_length_c 17.265(6)
_cell_measurement_reflns_used 8650
_cell_measurement_temperature 100(2)
_cell_measurement_theta_max 27.69
_cell_measurement_theta_min 2.32
_cell_volume 1621.7(9)
_computing_cell_refinement 'Bruker SAINT'
_computing_data_collection 'Bruker APEX3'
_computing_data_reduction 'Bruker SAINT'
_computing_molecular_graphics 'Bruker SHELXTL'
_computing_publication_material 'Bruker SHELXTL'
_computing_structure_refinement 'SHELXL-2014/7 (Sheldrick, 2014)'
_computing_structure_solution 'SHELXS-97 (Sheldrick 2008)'
_diffrn_ambient_temperature 100(2)
_diffrn_measured_fraction_theta_full 0.998
_diffrn_measured_fraction_theta_max 0.998
_diffrn_measurement_device_type 'Bruker APEX-II CCD'
_diffrn_measurement_method '\f and \w scans'
_diffrn_radiation_type MoK\a
_diffrn_radiation_wavelength 0.71073
_diffrn_reflns_av_R_equivalents 0.1046
_diffrn_reflns_av_unetI/netI 0.0487
_diffrn_reflns_Laue_measured_fraction_full 0.998
_diffrn_reflns_Laue_measured_fraction_max 0.998
_diffrn_reflns_limit_h_max 17
_diffrn_reflns_limit_h_min -13
_diffrn_reflns_limit_k_max 8
_diffrn_reflns_limit_k_min -8
_diffrn_reflns_limit_l_max 20
_diffrn_reflns_limit_l_min -20
_diffrn_reflns_number 28247
_diffrn_reflns_point_group_measured_fraction_full 0.998
_diffrn_reflns_point_group_measured_fraction_max 0.998
_diffrn_reflns_theta_full 24.710
_diffrn_reflns_theta_max 24.710
_diffrn_reflns_theta_min 1.542
_exptl_absorpt_coefficient_mu 0.201
_exptl_absorpt_correction_T_max 0.7457
_exptl_absorpt_correction_T_min 0.6585
_exptl_absorpt_correction_type multi-scan
_exptl_absorpt_process_details 'SCALE (Bruker, 2009)'
_exptl_crystal_colour colourless
_exptl_crystal_density_diffrn 1.333
_exptl_crystal_density_meas ?
_exptl_crystal_density_method 'not measured'
_exptl_crystal_description block
_exptl_crystal_F_000 680
_exptl_crystal_size_max 0.202
_exptl_crystal_size_mid 0.200
_exptl_crystal_size_min 0.063
_refine_diff_density_max 0.284
_refine_diff_density_min -0.311
_refine_diff_density_rms 0.083
_refine_ls_extinction_method none
_refine_ls_goodness_of_fit_ref 1.045
_refine_ls_hydrogen_treatment constr
_refine_ls_matrix_type full
_refine_ls_number_parameters 217
_refine_ls_number_reflns 2763
_refine_ls_number_restraints 0
_refine_ls_restrained_S_all 1.045
_refine_ls_R_factor_all 0.0633
_refine_ls_R_factor_gt 0.0422
_refine_ls_shift/su_max 0.001
_refine_ls_shift/su_mean 0.000
_refine_ls_structure_factor_coef Fsqd
_refine_ls_weighting_details 'w=1/[\s^2^(Fo^2^)+(0.0738P)^2^] where P=(Fo^2^+2Fc^2^)/3'
_refine_ls_weighting_scheme calc
_refine_ls_wR_factor_gt 0.1143
_refine_ls_wR_factor_ref 0.1254
_reflns_Friedel_coverage 0.000
_reflns_number_gt 2062
_reflns_number_total 2763
_reflns_threshold_expression 'I > 2\s(I)'
_cod_data_source_file ja6b08068_si_002.cif
_cod_data_source_block gm03
_cod_depositor_comments
;
The following automatic conversions were performed:

data item '_exptl_crystal_density_meas' value 'not measured' was
changed to '?' -- the value is perceived as not measured.

Automatic conversion script
Id: cif_fix_values 6909 2019-04-08 15:41:33Z antanas 
;
_cod_original_cell_volume 1621.5(10)
_cod_original_sg_symbol_H-M 'P 21/n'
_cod_database_code 4130957
_shelx_shelxl_version_number 2014/7
_shelx_space_group_comment
; 
The symmetry employed for this shelxl refinement is uniquely defined 
by the following loop, which should always be used as a source of 
symmetry information in preference to the above space-group names. 
They are only intended as comments. 
;
_shelx_estimated_absorpt_t_min 0.961
_shelx_estimated_absorpt_t_max 0.987

loop_
_space_group_symop_operation_xyz
'x, y, z'
'-x+1/2, y+1/2, -z+1/2'
'-x, -y, -z'
'x-1/2, -y-1/2, z-1/2'

loop_
_atom_site_label
_atom_site_type_symbol
_atom_site_fract_x
_atom_site_fract_y
_atom_site_fract_z
_atom_site_U_iso_or_equiv
_atom_site_adp_type
_atom_site_occupancy
_atom_site_site_symmetry_order
_atom_site_calc_flag
_atom_site_refinement_flags_posn
_atom_site_refinement_flags_adp
C1 C -0.02149(16) 1.0115(3) 0.32078(14) 0.0167(5) Uani 1 1 d . .
C2 C -0.07627(17) 0.9721(4) 0.36908(15) 0.0201(6) Uani 1 1 d . .
H2 H -0.0569 0.8688 0.4085 0.024 Uiso 1 1 calc R U
C3 C -0.15857(18) 1.0817(4) 0.36035(16) 0.0238(6) Uani 1 1 d . .
H3 H -0.1934 1.0549 0.3951 0.029 Uiso 1 1 calc R U
C4 C -0.19038(18) 1.2296(4) 0.30148(16) 0.0247(6) Uani 1 1 d . .
H4 H -0.2479 1.3016 0.2942 0.030 Uiso 1 1 calc R U
C5 C -0.13649(17) 1.2699(3) 0.25348(15) 0.0212(6) Uani 1 1 d . .
H5 H -0.1586 1.3686 0.2119 0.025 Uiso 1 1 calc R U
C6 C -0.05076(17) 1.1693(3) 0.26478(14) 0.0176(5) Uani 1 1 d . .
C7 C 0.07814(16) 1.0373(3) 0.20155(15) 0.0177(5) Uani 1 1 d . .
C8 C 0.10812(17) 1.0194(4) 0.13490(15) 0.0207(6) Uani 1 1 d . .
H8 H 0.0934 1.1193 0.0940 0.025 Uiso 1 1 calc R U
C9 C 0.15904(17) 0.8574(4) 0.12788(15) 0.0226(6) Uani 1 1 d . .
H9 H 0.1812 0.8474 0.0833 0.027 Uiso 1 1 calc R U
C10 C 0.17755(17) 0.7097(4) 0.18635(15) 0.0226(6) Uani 1 1 d . .
H10 H 0.2125 0.5977 0.1819 0.027 Uiso 1 1 calc R U
C11 C 0.14503(17) 0.7249(3) 0.25170(15) 0.0193(5) Uani 1 1 d . .
H11 H 0.1574 0.6216 0.2909 0.023 Uiso 1 1 calc R U
C12 C 0.09482(16) 0.8881(3) 0.26077(14) 0.0150(5) Uani 1 1 d . .
C13 C 0.09899(17) 0.7543(3) 0.39224(14) 0.0166(5) Uani 1 1 d . .
C14 C 0.04595(18) 0.5917(3) 0.38932(15) 0.0212(6) Uani 1 1 d . .
H14 H -0.0182 0.5786 0.3467 0.025 Uiso 1 1 calc R U
C15 C 0.08521(19) 0.4420(4) 0.44892(15) 0.0243(6) Uani 1 1 d . .
H15 H 0.0468 0.3304 0.4470 0.029 Uiso 1 1 calc R U
C16 C 0.17795(19) 0.4569(4) 0.50917(15) 0.0241(6) Uani 1 1 d . .
H16 H 0.2040 0.3546 0.5485 0.029 Uiso 1 1 calc R U
C17 C 0.23622(18) 0.6237(3) 0.51398(15) 0.0197(6) Uani 1 1 d . .
C18 C 0.33349(18) 0.6436(4) 0.57460(16) 0.0248(6) Uani 1 1 d . .
H18 H 0.3620 0.5408 0.6130 0.030 Uiso 1 1 calc R U
C19 C 0.38725(18) 0.8066(4) 0.57921(16) 0.0267(6) Uani 1 1 d . .
H19 H 0.4526 0.8159 0.6202 0.032 Uiso 1 1 calc R U
C20 C 0.34616(18) 0.9618(4) 0.52324(15) 0.0237(6) Uani 1 1 d . .
H20 H 0.3833 1.0763 0.5274 0.028 Uiso 1 1 calc R U
C21 C 0.25279(17) 0.9473(4) 0.46302(14) 0.0195(6) Uani 1 1 d . .
H21 H 0.2258 1.0522 0.4254 0.023 Uiso 1 1 calc R U
C22 C 0.19570(17) 0.7781(3) 0.45581(14) 0.0161(5) Uani 1 1 d . .
N1 N 0.06341(13) 0.9030(3) 0.32873(12) 0.0166(5) Uani 1 1 d . .
S1 S 0.02564(4) 1.25662(9) 0.21548(4) 0.0212(2) Uani 1 1 d . .

loop_
_atom_site_aniso_label
_atom_site_aniso_U_11
_atom_site_aniso_U_22
_atom_site_aniso_U_33
_atom_site_aniso_U_23
_atom_site_aniso_U_13
_atom_site_aniso_U_12
C1 0.0146(12) 0.0176(13) 0.0165(12) -0.0051(10) 0.0046(10) -0.0019(10)
C2 0.0200(13) 0.0206(13) 0.0192(13) -0.0040(10) 0.0072(11) -0.0047(11)
C3 0.0211(14) 0.0287(15) 0.0246(14) -0.0093(12) 0.0122(12) -0.0035(11)
C4 0.0187(13) 0.0295(15) 0.0262(14) -0.0054(12) 0.0092(12) 0.0027(11)
C5 0.0194(13) 0.0203(13) 0.0211(13) -0.0030(10) 0.0048(11) 0.0015(11)
C6 0.0177(13) 0.0191(13) 0.0154(12) -0.0048(10) 0.0057(11) -0.0028(10)
C7 0.0120(12) 0.0193(13) 0.0198(12) -0.0022(10) 0.0042(10) -0.0032(10)
C8 0.0198(13) 0.0237(14) 0.0182(12) 0.0019(10) 0.0070(11) -0.0018(11)
C9 0.0216(14) 0.0286(15) 0.0216(14) -0.0021(11) 0.0127(12) -0.0007(11)
C10 0.0172(13) 0.0283(15) 0.0228(14) -0.0026(11) 0.0083(11) 0.0019(11)
C11 0.0151(12) 0.0221(14) 0.0189(13) 0.0017(10) 0.0048(11) -0.0012(10)
C12 0.0109(12) 0.0194(13) 0.0132(12) -0.0029(9) 0.0030(10) -0.0037(10)
C13 0.0194(13) 0.0177(13) 0.0151(12) -0.0002(10) 0.0095(11) 0.0027(10)
C14 0.0223(13) 0.0233(14) 0.0194(13) -0.0043(11) 0.0098(11) -0.0028(11)
C15 0.0329(15) 0.0198(13) 0.0242(14) -0.0036(11) 0.0157(12) -0.0054(12)
C16 0.0340(15) 0.0194(14) 0.0218(13) 0.0038(11) 0.0140(12) 0.0034(12)
C17 0.0234(14) 0.0225(14) 0.0167(13) 0.0014(10) 0.0115(11) 0.0056(11)
C18 0.0257(14) 0.0285(15) 0.0198(13) 0.0064(11) 0.0085(12) 0.0094(12)
C19 0.0174(13) 0.0357(16) 0.0224(14) 0.0016(12) 0.0028(11) 0.0020(12)
C20 0.0210(14) 0.0254(14) 0.0235(14) 0.0012(11) 0.0072(12) -0.0029(11)
C21 0.0211(13) 0.0225(14) 0.0158(12) 0.0041(10) 0.0082(11) 0.0031(11)
C22 0.0171(12) 0.0193(13) 0.0141(12) -0.0016(10) 0.0085(10) 0.0019(10)
N1 0.0145(10) 0.0211(11) 0.0147(10) 0.0008(8) 0.0063(9) 0.0016(8)
S1 0.0240(4) 0.0180(4) 0.0244(4) 0.0017(3) 0.0124(3) 0.0009(3)

loop_
_atom_type_symbol
_atom_type_description
_atom_type_scat_dispersion_real
_atom_type_scat_dispersion_imag
_atom_type_scat_source
C C 0.0033 0.0016 'International Tables Vol C Tables 4.2.6.8 and 6.1.1.4'
H H 0.0000 0.0000 'International Tables Vol C Tables 4.2.6.8 and 6.1.1.4'
N N 0.0061 0.0033 'International Tables Vol C Tables 4.2.6.8 and 6.1.1.4'
S S 0.1246 0.1234 'International Tables Vol C Tables 4.2.6.8 and 6.1.1.4'

loop_
_geom_angle_atom_site_label_1
_geom_angle_atom_site_label_2
_geom_angle_atom_site_label_3
_geom_angle
C2 C1 C6 117.8(2)
C2 C1 N1 122.5(2)
C6 C1 N1 119.7(2)
C3 C2 C1 121.1(2)
C4 C3 C2 120.7(2)
C5 C4 C3 118.5(2)
C4 C5 C6 121.5(2)
C5 C6 C1 120.1(2)
C5 C6 S1 118.82(19)
C1 C6 S1 120.86(18)
C8 C7 C12 121.0(2)
C8 C7 S1 119.34(18)
C12 C7 S1 119.50(18)
C9 C8 C7 120.4(2)
C8 C9 C10 119.4(2)
C9 C10 C11 120.2(2)
C12 C11 C10 121.4(2)
C11 C12 C7 117.5(2)
C11 C12 N1 120.8(2)
C7 C12 N1 121.7(2)
C14 C13 C22 120.8(2)
C14 C13 N1 121.8(2)
C22 C13 N1 117.3(2)
C13 C14 C15 120.7(2)
C16 C15 C14 120.3(2)
C15 C16 C17 120.8(2)
C18 C17 C16 122.6(2)
C18 C17 C22 118.2(2)
C16 C17 C22 119.1(2)
C19 C18 C17 121.6(2)
C18 C19 C20 120.2(2)
C21 C20 C19 120.0(2)
C20 C21 C22 121.1(2)
C21 C22 C17 118.9(2)
C21 C22 C13 122.9(2)
C17 C22 C13 118.2(2)
C1 N1 C12 121.29(18)
C1 N1 C13 119.55(18)
C12 N1 C13 115.79(18)
C7 S1 C6 99.90(11)

loop_
_geom_bond_atom_site_label_1
_geom_bond_atom_site_label_2
_geom_bond_distance
C1 C2 1.398(3)
C1 C6 1.407(3)
C1 N1 1.422(3)
C2 C3 1.390(3)
C3 C4 1.386(4)
C4 C5 1.385(3)
C5 C6 1.391(3)
C6 S1 1.766(2)
C7 C8 1.391(3)
C7 C12 1.403(3)
C7 S1 1.761(2)
C8 C9 1.380(3)
C9 C10 1.385(4)
C10 C11 1.393(3)
C11 C12 1.392(3)
C12 N1 1.425(3)
C13 C14 1.359(3)
C13 C22 1.430(3)
C13 N1 1.443(3)
C14 C15 1.413(3)
C15 C16 1.362(4)
C16 C17 1.421(3)
C17 C18 1.415(3)
C17 C22 1.425(3)
C18 C19 1.362(4)
C19 C20 1.410(4)
C20 C21 1.368(3)
C21 C22 1.418(3)
